data_2228919
loop_
_publ_author_name
'Meng, Shuang-Ming'
'Wang, Ke-Wei'
'Xie, Hai'
'Fan, Yue-Qin'
'Guo, Yong'

_publ_section_title
;
 Ethyl
 2-amino-6-benzyl-4,5,6,7-tetrahydrothieno[2,3-<i>c</i>]pyridine-3-carboxylate
;
_journal_coeditor_code XU5117
_journal_issue 1
_journal_name_full 'Acta Crystallographica Section E'
_journal_page_first o226
_journal_paper_doi 10.1107/S1600536810051986
_journal_volume 67
_journal_year 2011
_chemical_formula_iupac 'C17 H20 N2 O2 S'
_chemical_formula_moiety 'C17 H20 N2 O2 S'
_chemical_formula_sum 'C17 H20 N2 O2 S'
_chemical_formula_weight 316.41
_chemical_name_systematic
;
Ethyl
2-amino-6-benzyl-4,5,6,7-tetrahydrothieno[2,3-<i>c</i>]pyridine-3-carboxylate
;
_space_group_IT_number 14
_symmetry_cell_setting monoclinic
_symmetry_space_group_name_Hall '-P 2yn'
_symmetry_space_group_name_H-M 'P 1 21/n 1'
_atom_sites_solution_hydrogens geom
_atom_sites_solution_primary direct
_atom_sites_solution_secondary difmap
_audit_creation_method SHELXL-97
_cell_angle_alpha 90.00
_cell_angle_beta 103.430(4)
_cell_angle_gamma 90.00
_cell_formula_units_Z 4
_cell_length_a 12.197(3)
_cell_length_b 9.936(3)
_cell_length_c 13.775(4)
_cell_measurement_reflns_used 2875
_cell_measurement_temperature 293(2)
_cell_measurement_theta_max 25.11
_cell_measurement_theta_min 2.2
_cell_volume 1623.7(8)
_computing_cell_refinement 'SAINT (Bruker, 1999)'
_computing_data_collection 'SMART (Bruker, 1999)'
_computing_data_reduction 'SAINT (Bruker, 1999)'
_computing_molecular_graphics 'SHELXTL (Sheldrick, 2008)'
_computing_publication_material 'SHELXTL (Sheldrick, 2008)'
_computing_structure_refinement 'SHELXTL (Sheldrick, 2008)'
_computing_structure_solution 'SHELXTL (Sheldrick, 2008)'
_diffrn_ambient_temperature 293(2)
_diffrn_measured_fraction_theta_full 0.996
_diffrn_measured_fraction_theta_max 0.994
_diffrn_measurement_device_type 'Bruker SMART APEX CCD'
_diffrn_measurement_method \w
_diffrn_radiation_monochromator graphite
_diffrn_radiation_source 'fine-focus sealed tube'
_diffrn_radiation_type MoK\a
_diffrn_radiation_wavelength 0.71073
_diffrn_reflns_av_R_equivalents 0.0298
_diffrn_reflns_av_sigmaI/netI 0.0295
_diffrn_reflns_limit_h_max 14
_diffrn_reflns_limit_h_min -14
_diffrn_reflns_limit_k_max 11
_diffrn_reflns_limit_k_min -10
_diffrn_reflns_limit_l_max 14
_diffrn_reflns_limit_l_min -16
_diffrn_reflns_number 8867
_diffrn_reflns_theta_full 25.00
_diffrn_reflns_theta_max 25.09
_diffrn_reflns_theta_min 2.01
_diffrn_standards_number 0
_exptl_absorpt_coefficient_mu 0.208
_exptl_absorpt_correction_T_max 0.977
_exptl_absorpt_correction_T_min 0.953
_exptl_absorpt_correction_type multi-scan
_exptl_absorpt_process_details '(SADABS; Bruker, 1999)'
_exptl_crystal_colour yellow
_exptl_crystal_density_diffrn 1.294
_exptl_crystal_density_method 'not measured'
_exptl_crystal_description block
_exptl_crystal_F_000 672
_exptl_crystal_size_max 0.25
_exptl_crystal_size_mid 0.19
_exptl_crystal_size_min 0.14
_refine_diff_density_max 0.203
_refine_diff_density_min -0.171
_refine_ls_extinction_method none
_refine_ls_goodness_of_fit_ref 1.037
_refine_ls_hydrogen_treatment mixed
_refine_ls_matrix_type full
_refine_ls_number_parameters 205
_refine_ls_number_reflns 2875
_refine_ls_number_restraints 3
_refine_ls_restrained_S_all 1.039
_refine_ls_R_factor_all 0.0615
_refine_ls_R_factor_gt 0.0415
_refine_ls_shift/su_max 0.000
_refine_ls_shift/su_mean 0.000
_refine_ls_structure_factor_coef Fsqd
_refine_ls_weighting_details 'calc w=1/[\s^2^(Fo^2^)+(0.0533P)^2^+0.2035P] where P=(Fo^2^+2Fc^2^)/3'
_refine_ls_weighting_scheme calc
_refine_ls_wR_factor_gt 0.0979
_refine_ls_wR_factor_ref 0.1072
_reflns_number_gt 2122
_reflns_number_total 2875
_reflns_threshold_expression I>2sigma(I)
_cod_data_source_file xu5117.cif
_cod_data_source_block I
_cod_original_cell_volume 1623.8(8)
_cod_original_sg_symbol_H-M 'P 21/n'
_cod_database_code 2228919
_cod_database_fobs_code 2228919

loop_
_symmetry_equiv_pos_as_xyz
'x, y, z'
'-x+1/2, y+1/2, -z+1/2'
'-x, -y, -z'
'x-1/2, -y-1/2, z-1/2'

loop_
_atom_site_type_symbol
_atom_site_label
_atom_site_fract_x
_atom_site_fract_y
_atom_site_fract_z
_atom_site_U_iso_or_equiv
_atom_site_adp_type
_atom_site_calc_flag
_atom_site_refinement_flags
_atom_site_occupancy
_atom_site_disorder_assembly
_atom_site_disorder_group
C C1 0.15299(16) 0.6448(2) 0.47716(17) 0.0480(5) Uani d . 1 . .
H H1 0.1593 0.6354 0.4115 0.058 Uiso calc R 1 . .
C C2 0.14619(18) 0.7720(2) 0.51559(19) 0.0583(6) Uani d . 1 . .
H H2 0.1477 0.8472 0.4757 0.070 Uiso calc R 1 . .
C C3 0.13735(19) 0.7877(2) 0.6113(2) 0.0610(6) Uani d . 1 . .
H H3 0.1325 0.8734 0.6370 0.073 Uiso calc R 1 . .
C C4 0.1356(2) 0.6766(3) 0.67014(19) 0.0630(6) Uani d . 1 . .
H H4 0.1300 0.6873 0.7359 0.076 Uiso calc R 1 . .
C C5 0.14210(18) 0.5487(2) 0.63200(17) 0.0539(6) Uani d . 1 . .
H H5 0.1408 0.4740 0.6724 0.065 Uiso calc R 1 . .
C C6 0.15054(15) 0.5310(2) 0.53451(16) 0.0416(5) Uani d . 1 . .
C C7 0.15136(17) 0.3930(2) 0.48984(17) 0.0503(6) Uani d . 1 . .
H H7A 0.0800 0.3494 0.4889 0.060 Uiso calc R 1 . .
H H7B 0.1577 0.4022 0.4212 0.060 Uiso calc R 1 . .
C C8 0.23336(17) 0.17339(19) 0.49528(17) 0.0480(5) Uani d . 1 . .
H H8A 0.2476 0.1822 0.4292 0.058 Uiso calc R 1 . .
H H8B 0.1571 0.1401 0.4878 0.058 Uiso calc R 1 . .
C C9 0.31573(15) 0.07232(19) 0.55515(16) 0.0441(5) Uani d . 1 . .
H H9A 0.2875 0.0412 0.6115 0.053 Uiso calc R 1 . .
H H9B 0.3216 -0.0049 0.5136 0.053 Uiso calc R 1 . .
C C10 0.43028(15) 0.13375(19) 0.59228(14) 0.0372(5) Uani d . 1 . .
C C11 0.44382(15) 0.26693(19) 0.58452(15) 0.0409(5) Uani d . 1 . .
C C12 0.35245(15) 0.36571(19) 0.54262(17) 0.0471(5) Uani d . 1 . .
H H12A 0.3633 0.4473 0.5824 0.057 Uiso calc R 1 . .
H H12B 0.3552 0.3890 0.4748 0.057 Uiso calc R 1 . .
C C13 0.53359(15) 0.06514(18) 0.64255(14) 0.0371(4) Uani d . 1 . .
C C14 0.62303(15) 0.15380(19) 0.66948(15) 0.0405(5) Uani d . 1 . .
C C15 0.54785(16) -0.07575(19) 0.66775(14) 0.0400(5) Uani d . 1 . .
C C16 0.45439(19) -0.28970(19) 0.65815(19) 0.0562(6) Uani d . 1 . .
H H16A 0.5239 -0.3251 0.6456 0.067 Uiso calc R 1 . .
H H16B 0.3921 -0.3307 0.6106 0.067 Uiso calc R 1 . .
C C17 0.4472(2) -0.3267(2) 0.7607(2) 0.0746(8) Uani d . 1 . .
H H17A 0.4497 -0.4229 0.7676 0.112 Uiso calc R 1 . .
H H17B 0.3777 -0.2935 0.7730 0.112 Uiso calc R 1 . .
H H17C 0.5095 -0.2877 0.8080 0.112 Uiso calc R 1 . .
O O1 0.63729(11) -0.12830(13) 0.70893(11) 0.0503(4) Uani d . 1 . .
O O2 0.45118(11) -0.14512(13) 0.64303(12) 0.0540(4) Uani d . 1 . .
S S1 0.58197(4) 0.31782(5) 0.63602(5) 0.0502(2) Uani d . 1 . .
N N1 0.24303(12) 0.30618(15) 0.54336(13) 0.0417(4) Uani d . 1 . .
N N2 0.73186(14) 0.12651(18) 0.71338(16) 0.0544(5) Uani d D 1 . .
H H1N 0.7738(18) 0.1883(17) 0.7340(17) 0.065 Uiso d D 1 . .
H H2N 0.7441(19) 0.0488(15) 0.7300(17) 0.065 Uiso d D 1 . .

loop_
_atom_site_aniso_label
_atom_site_aniso_U_11
_atom_site_aniso_U_22
_atom_site_aniso_U_33
_atom_site_aniso_U_12
_atom_site_aniso_U_13
_atom_site_aniso_U_23
C1 0.0413(11) 0.0530(14) 0.0484(13) -0.0033(10) 0.0078(10) 0.0019(10)
C2 0.0566(14) 0.0454(14) 0.0690(17) -0.0080(11) 0.0066(12) 0.0068(12)
C3 0.0595(15) 0.0463(14) 0.0756(19) -0.0028(11) 0.0125(13) -0.0119(12)
C4 0.0689(16) 0.0696(17) 0.0550(15) 0.0006(13) 0.0232(12) -0.0077(13)
C5 0.0573(14) 0.0506(14) 0.0553(15) 0.0017(11) 0.0157(11) 0.0094(11)
C6 0.0290(10) 0.0431(12) 0.0510(13) 0.0035(8) 0.0058(9) 0.0013(10)
C7 0.0397(11) 0.0476(13) 0.0586(14) 0.0062(10) 0.0012(10) -0.0040(10)
C8 0.0384(11) 0.0411(12) 0.0595(14) -0.0027(9) 0.0009(10) -0.0071(10)
C9 0.0378(11) 0.0329(11) 0.0592(14) -0.0022(8) 0.0063(10) -0.0038(9)
C10 0.0346(10) 0.0327(10) 0.0445(12) -0.0012(8) 0.0100(9) -0.0014(8)
C11 0.0332(10) 0.0334(11) 0.0561(13) -0.0011(8) 0.0100(9) 0.0031(9)
C12 0.0373(11) 0.0359(11) 0.0667(15) 0.0017(9) 0.0090(10) 0.0065(10)
C13 0.0356(10) 0.0296(10) 0.0459(12) -0.0007(8) 0.0090(9) -0.0015(8)
C14 0.0355(10) 0.0358(11) 0.0495(13) 0.0015(8) 0.0087(9) 0.0003(9)
C15 0.0387(11) 0.0353(11) 0.0456(12) -0.0004(9) 0.0088(9) -0.0041(9)
C16 0.0553(14) 0.0261(11) 0.0791(18) -0.0048(9) -0.0010(12) -0.0014(10)
C17 0.0791(18) 0.0546(15) 0.083(2) -0.0141(13) 0.0051(15) 0.0115(14)
O1 0.0399(8) 0.0375(8) 0.0689(10) 0.0062(6) 0.0032(7) 0.0037(7)
O2 0.0413(8) 0.0291(8) 0.0841(11) -0.0039(6) -0.0006(7) 0.0050(7)
S1 0.0357(3) 0.0324(3) 0.0794(4) -0.0055(2) 0.0068(3) 0.0047(3)
N1 0.0319(8) 0.0328(9) 0.0576(11) 0.0020(7) 0.0048(8) -0.0008(8)
N2 0.0363(10) 0.0392(10) 0.0810(15) -0.0036(8) -0.0002(9) 0.0014(10)

loop_
_atom_type_symbol
_atom_type_description
_atom_type_scat_dispersion_real
_atom_type_scat_dispersion_imag
_atom_type_scat_source
C C 0.0033 0.0016 'International Tables Vol C Tables 4.2.6.8 and 6.1.1.4'
H H 0.0000 0.0000 'International Tables Vol C Tables 4.2.6.8 and 6.1.1.4'
N N 0.0061 0.0033 'International Tables Vol C Tables 4.2.6.8 and 6.1.1.4'
O O 0.0106 0.0060 'International Tables Vol C Tables 4.2.6.8 and 6.1.1.4'
S S 0.1246 0.1234 'International Tables Vol C Tables 4.2.6.8 and 6.1.1.4'

loop_
_geom_angle_atom_site_label_1
_geom_angle_atom_site_label_2
_geom_angle_atom_site_label_3
_geom_angle_site_symmetry_1
_geom_angle_site_symmetry_3
_geom_angle
_geom_angle_publ_flag
C2 C1 C6 . . 121.2(2) ?
C2 C1 H1 . . 119.4 ?
C6 C1 H1 . . 119.4 ?
C3 C2 C1 . . 120.2(2) ?
C3 C2 H2 . . 119.9 ?
C1 C2 H2 . . 119.9 ?
C2 C3 C4 . . 119.8(2) ?
C2 C3 H3 . . 120.1 ?
C4 C3 H3 . . 120.1 ?
C3 C4 C5 . . 120.3(2) ?
C3 C4 H4 . . 119.9 ?
C5 C4 H4 . . 119.9 ?
C6 C5 C4 . . 120.6(2) ?
C6 C5 H5 . . 119.7 ?
C4 C5 H5 . . 119.7 ?
C5 C6 C1 . . 117.87(19) ?
C5 C6 C7 . . 121.5(2) ?
C1 C6 C7 . . 120.6(2) ?
N1 C7 C6 . . 114.01(16) ?
N1 C7 H7A . . 108.8 ?
C6 C7 H7A . . 108.8 ?
N1 C7 H7B . . 108.8 ?
C6 C7 H7B . . 108.8 ?
H7A C7 H7B . . 107.6 ?
N1 C8 C9 . . 112.02(16) ?
N1 C8 H8A . . 109.2 ?
C9 C8 H8A . . 109.2 ?
N1 C8 H8B . . 109.2 ?
C9 C8 H8B . . 109.2 ?
H8A C8 H8B . . 107.9 ?
C10 C9 C8 . . 111.19(16) ?
C10 C9 H9A . . 109.4 ?
C8 C9 H9A . . 109.4 ?
C10 C9 H9B . . 109.4 ?
C8 C9 H9B . . 109.4 ?
H9A C9 H9B . . 108.0 ?
C11 C10 C13 . . 112.98(16) ?
C11 C10 C9 . . 119.74(17) ?
C13 C10 C9 . . 127.21(17) ?
C10 C11 C12 . . 125.70(17) ?
C10 C11 S1 . . 112.26(14) ?
C12 C11 S1 . . 121.95(14) ?
N1 C12 C11 . . 109.34(16) ?
N1 C12 H12A . . 109.8 ?
C11 C12 H12A . . 109.8 ?
N1 C12 H12B . . 109.8 ?
C11 C12 H12B . . 109.8 ?
H12A C12 H12B . . 108.3 ?
C14 C13 C15 . . 120.63(17) ?
C14 C13 C10 . . 111.72(17) ?
C15 C13 C10 . . 127.61(17) ?
N2 C14 C13 . . 128.54(18) ?
N2 C14 S1 . . 119.99(15) ?
C13 C14 S1 . . 111.45(14) ?
O1 C15 O2 . . 122.38(18) ?
O1 C15 C13 . . 124.76(18) ?
O2 C15 C13 . . 112.84(16) ?
O2 C16 C17 . . 112.14(19) ?
O2 C16 H16A . . 109.2 ?
C17 C16 H16A . . 109.2 ?
O2 C16 H16B . . 109.2 ?
C17 C16 H16B . . 109.2 ?
H16A C16 H16B . . 107.9 ?
C16 C17 H17A . . 109.5 ?
C16 C17 H17B . . 109.5 ?
H17A C17 H17B . . 109.5 ?
C16 C17 H17C . . 109.5 ?
H17A C17 H17C . . 109.5 ?
H17B C17 H17C . . 109.5 ?
C15 O2 C16 . . 118.70(15) ?
C14 S1 C11 . . 91.59(9) ?
C12 N1 C7 . . 110.42(15) ?
C12 N1 C8 . . 109.76(16) ?
C7 N1 C8 . . 109.22(15) ?
C14 N2 H1N . . 118.7(16) ?
C14 N2 H2N . . 114.6(16) ?
H1N N2 H2N . . 124(2) ?

loop_
_geom_bond_atom_site_label_1
_geom_bond_atom_site_label_2
_geom_bond_site_symmetry_2
_geom_bond_distance
_geom_bond_publ_flag
C1 C2 . 1.380(3) ?
C1 C6 . 1.383(3) ?
C1 H1 . 0.9300 ?
C2 C3 . 1.357(3) ?
C2 H2 . 0.9300 ?
C3 C4 . 1.372(3) ?
C3 H3 . 0.9300 ?
C4 C5 . 1.384(3) ?
C4 H4 . 0.9300 ?
C5 C6 . 1.382(3) ?
C5 H5 . 0.9300 ?
C6 C7 . 1.505(3) ?
C7 N1 . 1.468(2) ?
C7 H7A . 0.9700 ?
C7 H7B . 0.9700 ?
C8 N1 . 1.469(2) ?
C8 C9 . 1.521(3) ?
C8 H8A . 0.9700 ?
C8 H8B . 0.9700 ?
C9 C10 . 1.501(3) ?
C9 H9A . 0.9700 ?
C9 H9B . 0.9700 ?
C10 C11 . 1.341(3) ?
C10 C13 . 1.458(3) ?
C11 C12 . 1.497(3) ?
C11 S1 . 1.7445(19) ?
C12 N1 . 1.462(2) ?
C12 H12A . 0.9700 ?
C12 H12B . 0.9700 ?
C13 C14 . 1.384(3) ?
C13 C15 . 1.443(3) ?
C14 N2 . 1.352(2) ?
C14 S1 . 1.736(2) ?
C15 O1 . 1.224(2) ?
C15 O2 . 1.340(2) ?
C16 O2 . 1.451(2) ?
C16 C17 . 1.482(3) ?
C16 H16A . 0.9700 ?
C16 H16B . 0.9700 ?
C17 H17A . 0.9600 ?
C17 H17B . 0.9600 ?
C17 H17C . 0.9600 ?
N2 H1N . 0.807(15) ?
N2 H2N . 0.809(14) ?

loop_
_geom_hbond_atom_site_label_D
_geom_hbond_atom_site_label_H
_geom_hbond_atom_site_label_A
_geom_hbond_site_symmetry_A
_geom_hbond_distance_DH
_geom_hbond_distance_HA
_geom_hbond_distance_DA
_geom_hbond_angle_DHA
N2 H1N O1 2_656 0.807(15) 2.172(15) 2.972(2) 171(2)
N2 H2N O1 . 0.809(14) 2.169(18) 2.777(2) 132(2)

loop_
_geom_torsion_atom_site_label_1
_geom_torsion_atom_site_label_2
_geom_torsion_atom_site_label_3
_geom_torsion_atom_site_label_4
_geom_torsion_site_symmetry_1
_geom_torsion_site_symmetry_2
_geom_torsion_site_symmetry_3
_geom_torsion_site_symmetry_4
_geom_torsion
_geom_torsion_publ_flag
C6 C1 C2 C3 . . . . 0.3(3) ?
C1 C2 C3 C4 . . . . 0.2(4) ?
C2 C3 C4 C5 . . . . -0.4(4) ?
C3 C4 C5 C6 . . . . 0.1(4) ?
C4 C5 C6 C1 . . . . 0.4(3) ?
C4 C5 C6 C7 . . . . -176.62(19) ?
C2 C1 C6 C5 . . . . -0.6(3) ?
C2 C1 C6 C7 . . . . 176.49(19) ?
C5 C6 C7 N1 . . . . -58.6(3) ?
C1 C6 C7 N1 . . . . 124.5(2) ?
N1 C8 C9 C10 . . . . -43.7(2) ?
C8 C9 C10 C11 . . . . 10.4(3) ?
C8 C9 C10 C13 . . . . -172.76(19) ?
C13 C10 C11 C12 . . . . -175.99(19) ?
C9 C10 C11 C12 . . . . 1.2(3) ?
C13 C10 C11 S1 . . . . 0.6(2) ?
C9 C10 C11 S1 . . . . 177.86(15) ?
C10 C11 C12 N1 . . . . 19.4(3) ?
S1 C11 C12 N1 . . . . -156.87(15) ?
C11 C10 C13 C14 . . . . -1.0(3) ?
C9 C10 C13 C14 . . . . -177.97(19) ?
C11 C10 C13 C15 . . . . 176.68(19) ?
C9 C10 C13 C15 . . . . -0.3(3) ?
C15 C13 C14 N2 . . . . 5.0(3) ?
C10 C13 C14 N2 . . . . -177.1(2) ?
C15 C13 C14 S1 . . . . -176.97(15) ?
C10 C13 C14 S1 . . . . 0.9(2) ?
C14 C13 C15 O1 . . . . -3.6(3) ?
C10 C13 C15 O1 . . . . 178.95(19) ?
C14 C13 C15 O2 . . . . 175.16(18) ?
C10 C13 C15 O2 . . . . -2.3(3) ?
O1 C15 O2 C16 . . . . -5.2(3) ?
C13 C15 O2 C16 . . . . 176.01(18) ?
C17 C16 O2 C15 . . . . 86.3(2) ?
N2 C14 S1 C11 . . . . 177.73(18) ?
C13 C14 S1 C11 . . . . -0.45(17) ?
C10 C11 S1 C14 . . . . -0.11(17) ?
C12 C11 S1 C14 . . . . 176.65(18) ?
C11 C12 N1 C7 . . . . -171.98(17) ?
C11 C12 N1 C8 . . . . -51.5(2) ?
C6 C7 N1 C12 . . . . -61.0(2) ?
C6 C7 N1 C8 . . . . 178.23(18) ?
C9 C8 N1 C12 . . . . 66.7(2) ?
C9 C8 N1 C7 . . . . -172.09(18) ?

loop_
_cod_related_entry_id
_cod_related_entry_database
_cod_related_entry_code
1 ChemSpider 5280
